data_7046768
loop_
_publ_author_name
'Vignesh, Kuduva R.'
'Langley, Stuart K.'
'Gartshore, Christopher J.'
'Borilovi\'c, Ivana'
'Forsyth, Craig M.'
'Rajaraman, Gopalan'
'Murray, Keith S.'

_publ_section_title
;
 Rationalizing the sign and magnitude of the magnetic coupling and
 anisotropy in dinuclear manganese(iii) complexes.
;
_journal_issue 34
_journal_name_full 'Dalton transactions (Cambridge, England : 2003)'
_journal_page_first 11820
_journal_page_last 11833
_journal_paper_doi 10.1039/c8dt01410h
_journal_volume 47
_journal_year 2018
_chemical_formula_moiety 'C34 H20 F10 Mn2 N4 O7, 2(N O3), C2 H3 N'
_chemical_formula_sum 'C36 H23 F10 Mn2 N7 O13'
_chemical_formula_weight 1061.49
_space_group_crystal_system monoclinic
_space_group_IT_number 14
_space_group_name_Hall '-P 2ybc'
_space_group_name_H-M_alt 'P 1 21/c 1'
_symmetry_space_group_name_Hall '-P 2ybc'
_symmetry_space_group_name_H-M 'P 1 21/c 1'
_atom_sites_solution_hydrogens mixed
_audit_block_doi 10.5517/ccdc.csd.cc1zlxs8
_audit_creation_method SHELXL-2016/6
_audit_update_record
;
2018-06-12 deposited with the CCDC.
2018-06-19 downloaded from the CCDC.
;
_cell_angle_alpha 90
_cell_angle_beta 98.85(3)
_cell_angle_gamma 90
_cell_formula_units_Z 8
_cell_length_a 11.003(2)
_cell_length_b 35.389(7)
_cell_length_c 21.596(4)
_cell_measurement_reflns_used 8725
_cell_measurement_temperature 123(2)
_cell_measurement_theta_max 25.32
_cell_measurement_theta_min 1.11
_cell_volume 8309(3)
_computing_cell_refinement 'Bruker Apex2 V2.0'
_computing_data_collection 'Bruker Apex2 V2.0'
_computing_data_reduction 'Bruker Apex2 V2.0'
_computing_structure_refinement 'SHELXL-2016/6 (Sheldrick, 2016)'
_computing_structure_solution 'SHELXS-97 (Sheldrick, 1990)'
_diffrn_ambient_temperature 123(2)
_diffrn_measured_fraction_theta_full 0.946
_diffrn_measured_fraction_theta_max 0.944
_diffrn_measurement_device_type 'APEX X8'
_diffrn_measurement_method 'scans in phi and omega'
_diffrn_radiation_monochromator graphite
_diffrn_radiation_source 'fine-focus sealed tube'
_diffrn_radiation_type MoK\a
_diffrn_radiation_wavelength 0.71073
_diffrn_reflns_av_R_equivalents 0.1092
_diffrn_reflns_av_unetI/netI 0.0521
_diffrn_reflns_Laue_measured_fraction_full 0.946
_diffrn_reflns_Laue_measured_fraction_max 0.944
_diffrn_reflns_limit_h_max 13
_diffrn_reflns_limit_h_min -13
_diffrn_reflns_limit_k_max 42
_diffrn_reflns_limit_k_min -42
_diffrn_reflns_limit_l_max 26
_diffrn_reflns_limit_l_min -26
_diffrn_reflns_number 110155
_diffrn_reflns_point_group_measured_fraction_full 0.946
_diffrn_reflns_point_group_measured_fraction_max 0.944
_diffrn_reflns_theta_full 25.242
_diffrn_reflns_theta_max 25.405
_diffrn_reflns_theta_min 1.114
_exptl_absorpt_coefficient_mu 0.726
_exptl_absorpt_correction_T_max 0.930
_exptl_absorpt_correction_T_min 0.770
_exptl_absorpt_correction_type multi-scan
_exptl_absorpt_process_details SADABS
_exptl_crystal_colour brown
_exptl_crystal_density_diffrn 1.697
_exptl_crystal_density_method 'not measured'
_exptl_crystal_description plate
_exptl_crystal_F_000 4256
_exptl_crystal_size_max 0.5
_exptl_crystal_size_mid 0.3
_exptl_crystal_size_min 0.1
_refine_diff_density_max 0.939
_refine_diff_density_min -1.124
_refine_diff_density_rms 0.112
_refine_ls_extinction_method none
_refine_ls_goodness_of_fit_ref 1.159
_refine_ls_hydrogen_treatment mixed
_refine_ls_matrix_type full
_refine_ls_number_parameters 1221
_refine_ls_number_reflns 14452
_refine_ls_number_restraints 12
_refine_ls_restrained_S_all 1.158
_refine_ls_R_factor_all 0.1282
_refine_ls_R_factor_gt 0.0977
_refine_ls_shift/su_max 0.000
_refine_ls_shift/su_mean 0.000
_refine_ls_structure_factor_coef Fsqd
_refine_ls_weighting_details 'w=1/[\s^2^(Fo^2^)+(0.0247P)^2^+90.2900P] where P=(Fo^2^+2Fc^2^)/3'
_refine_ls_weighting_scheme calc
_refine_ls_wR_factor_gt 0.2085
_refine_ls_wR_factor_ref 0.2223
_reflns_Friedel_coverage 0.000
_reflns_number_gt 10693
_reflns_number_total 14452
_reflns_threshold_expression 'I > 2\s(I)'
_cod_data_source_file c8dt01410h2.cif
_cod_data_source_block Compound6
_cod_depositor_comments 'Adding full bibliography for 7046766--7046777.cif.'
_cod_database_code 7046768
_shelx_shelxl_version_number 2016/6
_shelx_space_group_comment
;
The symmetry employed for this shelxl refinement is uniquely defined
by the following loop, which should always be used as a source of
symmetry information in preference to the above space-group names.
They are only intended as comments.
;

loop_
_space_group_symop_operation_xyz
'x, y, z'
'-x, y+1/2, -z+1/2'
'-x, -y, -z'
'x, -y-1/2, z-1/2'

loop_
_atom_site_label
_atom_site_type_symbol
_atom_site_fract_x
_atom_site_fract_y
_atom_site_fract_z
_atom_site_U_iso_or_equiv
_atom_site_adp_type
_atom_site_occupancy
_atom_site_site_symmetry_order
_atom_site_calc_flag
_atom_site_refinement_flags_posn
_atom_site_refinement_flags_adp
Mn1 Mn 0.36871(12) 0.11882(3) 0.34632(6) 0.0293(3) Uani 1 1 d . .
Mn2 Mn 0.03536(12) 0.32032(3) 0.26566(6) 0.0312(3) Uani 1 1 d . .
Mn3 Mn 0.44733(11) 0.16311(3) 0.23186(6) 0.0280(3) Uani 1 1 d . .
Mn4 Mn 0.11012(13) 0.37030(4) 0.15635(6) 0.0351(3) Uani 1 1 d . .
F1 F 0.5041(5) 0.35728(14) 0.2412(3) 0.0481(13) Uani 1 1 d . .
F5 F 0.2972(5) 0.38104(14) 0.4138(2) 0.0446(12) Uani 1 1 d . .
F7 F 0.1724(5) 0.11901(15) 0.0797(2) 0.0476(13) Uani 1 1 d . .
F8 F -0.0145(5) 0.11500(14) 0.2628(2) 0.0423(12) Uani 1 1 d . .
F17 F -0.0455(6) 0.10831(17) 0.0098(2) 0.0576(15) Uani 1 1 d . .
F19 F -0.2501(5) 0.10121(17) 0.0646(3) 0.0596(16) Uani 1 1 d . .
F20 F -0.2315(5) 0.10337(16) 0.1912(3) 0.0547(15) Uani 1 1 d . .
F23 F -0.1175(5) 0.47170(14) 0.1902(2) 0.0502(14) Uani 1 1 d . .
F27 F 0.5119(6) 0.39992(19) 0.4824(2) 0.0653(17) Uani 1 1 d . .
F30 F 0.7238(6) 0.3963(2) 0.4315(3) 0.081(2) Uani 1 1 d . .
F31 F -0.1561(6) 0.53274(14) 0.3783(3) 0.0661(18) Uani 1 1 d . .
F34 F 0.7172(5) 0.37490(17) 0.3112(3) 0.0641(17) Uani 1 1 d . .
F43 F -0.0054(6) 0.40947(15) 0.3837(2) 0.0605(17) Uani 1 1 d . .
F44 F -0.1800(6) 0.53283(14) 0.2519(3) 0.0694(19) Uani 1 1 d . .
F48 F -0.0715(7) 0.47034(17) 0.4432(3) 0.073(2) Uani 1 1 d . .
F49 F 0.4023(6) 0.0262(2) 0.1734(4) 0.093(3) Uani 1 1 d . .
F73 F 0.7621(7) -0.04772(17) 0.1891(4) 0.089(2) Uani 1 1 d . .
F79 F 0.7578(6) 0.06168(19) 0.3109(3) 0.0684(18) Uani 1 1 d . .
F81 F 0.8803(6) 0.0026(2) 0.2741(3) 0.085(2) Uani 1 1 d . .
F95 F 0.5219(8) -0.0346(2) 0.1369(5) 0.117(3) Uani 1 1 d . .
O1 O 0.3768(5) 0.22117(15) 0.2183(3) 0.0354(13) Uani 1 1 d D .
H1W H 0.395(7) 0.236(2) 0.250(3) 0.053 Uiso 1 1 d D U
H2W H 0.298(2) 0.220(3) 0.210(4) 0.053 Uiso 1 1 d D U
O2 O 0.1936(5) 0.34268(15) 0.3063(3) 0.0342(13) Uani 1 1 d . .
O3 O 0.4255(5) 0.15964(14) 0.3124(2) 0.0308(12) Uani 1 1 d . .
O4 O 0.2287(5) 0.11010(14) 0.2670(3) 0.0317(12) Uani 1 1 d . .
O9 O 0.2623(6) 0.37513(17) 0.2303(3) 0.0445(15) Uani 1 1 d . .
O10 O 0.4727(6) 0.07926(15) 0.3146(3) 0.0360(13) Uani 1 1 d . .
O11 O 0.1278(6) 0.26668(16) 0.2801(3) 0.0391(14) Uani 1 1 d D .
H5W H 0.202(3) 0.271(3) 0.297(4) 0.059 Uiso 1 1 d D U
H6W H 0.126(8) 0.253(2) 0.247(3) 0.059 Uiso 1 1 d D U
O12 O 0.5081(6) 0.12013(17) 0.4301(3) 0.0397(14) Uani 1 1 d D .
H3W H 0.537(8) 0.1417(11) 0.442(4) 0.060 Uiso 1 1 d D U
H4W H 0.551(7) 0.1019(15) 0.448(4) 0.060 Uiso 1 1 d D U
O13 O 0.0551(5) 0.32719(15) 0.1861(3) 0.0364(13) Uani 1 1 d . .
O14 O 0.2839(5) 0.14673(14) 0.1913(2) 0.0304(12) Uani 1 1 d . .
O15 O 0.0255(6) 0.40874(16) 0.2034(2) 0.0385(14) Uani 1 1 d . .
O22 O -0.0323(6) 0.37247(18) 0.0777(3) 0.0420(15) Uani 1 1 d D .
H7W H -0.075(7) 0.3933(13) 0.073(5) 0.063 Uiso 1 1 d D U
H8W H -0.088(6) 0.3550(17) 0.073(5) 0.063 Uiso 1 1 d D U
O25 O -0.0496(5) 0.37287(15) 0.2743(3) 0.0386(14) Uani 1 1 d . .
O26 O 0.5060(6) 0.10556(16) 0.2238(3) 0.0424(15) Uani 1 1 d . .
O29 O 0.3792(6) 0.27195(19) 0.3135(3) 0.0556(18) Uani 1 1 d . .
O35 O 0.5201(6) 0.2867(2) 0.3922(3) 0.0528(17) Uani 1 1 d . .
O37 O 0.6450(7) 0.1867(2) 0.4620(3) 0.0598(19) Uani 1 1 d . .
O45 O -0.0193(6) 0.2042(2) 0.1086(3) 0.0583(19) Uani 1 1 d . .
O51 O 0.6634(7) 0.06162(19) 0.4793(4) 0.066(2) Uani 1 1 d . .
O57 O 0.7045(8) 0.1544(2) 0.5456(3) 0.068(2) Uani 1 1 d . .
O61 O 0.7951(7) 0.1008(2) 0.4493(3) 0.065(2) Uani 1 1 d . .
O76 O 0.3328(7) 0.2791(2) 0.4065(4) 0.0599(19) Uani 1 1 d . .
O86 O 0.1722(7) 0.2183(2) 0.1179(5) 0.084(3) Uani 1 1 d . .
O87 O 0.0888(7) 0.2094(2) 0.2011(3) 0.066(2) Uani 1 1 d . .
O99 O 0.8512(7) 0.06370(19) 0.5281(4) 0.068(2) Uani 1 1 d . .
O104 O 0.8313(8) 0.1941(3) 0.5166(4) 0.087(3) Uani 1 1 d . .
N1 N -0.1703(11) 0.0181(3) 0.1004(6) 0.084(3) Uiso 1 1 d . .
N4 N -0.4196(12) 0.4559(4) 0.2086(6) 0.105(4) Uiso 1 1 d . .
N16 N -0.0187(6) 0.30880(17) 0.3509(3) 0.0296(15) Uani 1 1 d . .
N21 N 0.6263(6) 0.17935(18) 0.2587(3) 0.0315(15) Uani 1 1 d . .
N32 N 0.2780(7) 0.07771(18) 0.3900(3) 0.0332(16) Uani 1 1 d . .
N33 N 0.0813(8) 0.2109(2) 0.1412(4) 0.0428(18) Uani 1 1 d . .
N36 N -0.1376(6) 0.29710(18) 0.2379(3) 0.0339(16) Uani 1 1 d . .
N39 N 0.2296(7) 0.3410(2) 0.1077(3) 0.0408(17) Uani 1 1 d . .
N40 N 0.2458(6) 0.15101(18) 0.3871(3) 0.0293(15) Uani 1 1 d . .
N41 N 0.5042(6) 0.17278(17) 0.1470(3) 0.0305(15) Uani 1 1 d . .
N50 N 0.1958(8) 0.4133(2) 0.1152(3) 0.0441(19) Uani 1 1 d . .
N58 N 0.7275(9) 0.1788(3) 0.5081(4) 0.058(2) Uani 1 1 d . .
N66 N 0.4119(8) 0.2784(2) 0.3729(4) 0.0418(18) Uani 1 1 d . .
N77 N 0.7686(8) 0.0756(2) 0.4855(4) 0.051(2) Uani 1 1 d . .
C2 C -0.3233(10) 0.4011(3) 0.1516(5) 0.060(3) Uiso 1 1 d . .
H2A H -0.255655 0.389834 0.180571 0.090 Uiso 1 1 calc R U
H2B H -0.291865 0.410536 0.114423 0.090 Uiso 1 1 calc R U
H2C H -0.386410 0.381854 0.138901 0.090 Uiso 1 1 calc R U
C3 C -0.3765(11) 0.4321(3) 0.1824(6) 0.065(3) Uiso 1 1 d . .
C5 C -0.2123(15) -0.0002(5) 0.0613(8) 0.095(4) Uiso 1 1 d . .
C6 C -0.257(2) -0.0298(6) 0.0158(10) 0.161(9) Uiso 1 1 d . .
H6A H -0.186408 -0.041889 0.000997 0.241 Uiso 1 1 calc R U
H6B H -0.310404 -0.018471 -0.019771 0.241 Uiso 1 1 calc R U
H6C H -0.302798 -0.048662 0.035861 0.241 Uiso 1 1 calc R U
C18 C 0.2095(8) 0.1254(2) 0.2152(4) 0.0304(18) Uani 1 1 d . .
C24 C 0.0883(7) 0.1183(2) 0.1753(4) 0.0299(17) Uani 1 1 d . .
C28 C -0.0166(8) 0.1127(2) 0.2001(4) 0.0334(19) Uani 1 1 d . .
C38 C 0.2736(8) 0.3614(2) 0.2837(4) 0.0322(18) Uani 1 1 d . .
C42 C -0.1054(9) 0.4705(2) 0.2538(5) 0.043(2) Uani 1 1 d . .
C46 C 0.6232(8) 0.1836(2) 0.1493(4) 0.0344(19) Uani 1 1 d . .
C47 C 0.5118(8) 0.0799(2) 0.2627(4) 0.037(2) Uani 1 1 d . .
C52 C 0.3921(7) 0.3688(2) 0.3251(4) 0.0282(17) Uani 1 1 d . .
C53 C 0.0744(8) 0.1163(2) 0.1094(4) 0.0347(19) Uani 1 1 d . .
C54 C 0.0524(9) 0.3134(2) 0.4060(4) 0.039(2) Uani 1 1 d . .
H54 H 0.131364 0.324518 0.407076 0.047 Uiso 1 1 calc R U
C55 C 0.1631(8) 0.1312(2) 0.4152(4) 0.0329(18) Uani 1 1 d . .
C56 C -0.1317(8) 0.2938(2) 0.3483(4) 0.0321(18) Uani 1 1 d . .
C59 C -0.0247(8) 0.4034(2) 0.2519(4) 0.037(2) Uani 1 1 d . .
C60 C -0.1312(8) 0.1077(2) 0.1644(5) 0.041(2) Uani 1 1 d . .
C62 C 0.5030(8) 0.3673(2) 0.3008(4) 0.037(2) Uani 1 1 d . .
C63 C 0.8041(8) 0.1895(3) 0.3355(4) 0.043(2) Uani 1 1 d . .
H63 H 0.841019 0.190821 0.378198 0.051 Uiso 1 1 calc R U
C64 C 0.3098(9) 0.3620(3) 0.0796(4) 0.044(2) Uani 1 1 d . .
C65 C 0.6928(7) 0.1861(2) 0.2139(4) 0.0314(18) Uani 1 1 d . .
C67 C -0.1917(8) 0.2950(2) 0.1790(4) 0.041(2) Uani 1 1 d . .
H67 H -0.144990 0.300232 0.146463 0.049 Uiso 1 1 calc R U
C68 C 0.3061(9) 0.0409(2) 0.3904(4) 0.041(2) Uani 1 1 d . .
H68 H 0.376405 0.032875 0.373343 0.050 Uiso 1 1 calc R U
C69 C 0.2416(8) 0.1890(2) 0.3877(4) 0.0338(19) Uani 1 1 d . .
H69 H 0.299494 0.202699 0.368157 0.041 Uiso 1 1 calc R U
C70 C 0.4307(8) 0.1721(2) 0.0912(4) 0.0344(19) Uani 1 1 d . .
H70 H 0.347943 0.163948 0.089191 0.041 Uiso 1 1 calc R U
C71 C -0.3262(8) 0.2804(2) 0.2721(5) 0.042(2) Uani 1 1 d . .
H71 H -0.371449 0.275260 0.305194 0.050 Uiso 1 1 calc R U
C72 C 0.0153(8) 0.3026(2) 0.4619(4) 0.041(2) Uani 1 1 d . .
H72 H 0.067615 0.306341 0.500759 0.049 Uiso 1 1 calc R U
C74 C 0.6125(8) 0.3766(3) 0.3372(5) 0.049(2) Uani 1 1 d . .
C75 C -0.1754(9) 0.2815(3) 0.4020(4) 0.043(2) Uani 1 1 d . .
H75 H -0.254287 0.270148 0.399231 0.051 Uiso 1 1 calc R U
C78 C -0.2024(8) 0.2899(2) 0.2851(4) 0.0342(19) Uani 1 1 d . .
C80 C 0.4721(9) 0.1828(3) 0.0368(4) 0.041(2) Uani 1 1 d . .
H80 H 0.417631 0.182814 -0.001828 0.049 Uiso 1 1 calc R U
C82 C -0.1411(9) 0.1063(3) 0.0998(5) 0.047(2) Uani 1 1 d . .
C83 C -0.0616(8) 0.4382(2) 0.2848(4) 0.036(2) Uani 1 1 d . .
C84 C 0.8179(8) 0.1943(2) 0.2264(4) 0.038(2) Uani 1 1 d . .
H84 H 0.863944 0.198759 0.193355 0.046 Uiso 1 1 calc R U
C85 C 0.6795(8) 0.1812(2) 0.3198(4) 0.040(2) Uani 1 1 d . .
H85 H 0.631267 0.176863 0.351971 0.048 Uiso 1 1 calc R U
C88 C 0.1577(8) 0.2085(3) 0.4153(4) 0.039(2) Uani 1 1 d . .
H88 H 0.156833 0.235361 0.414921 0.046 Uiso 1 1 calc R U
C89 C -0.1370(10) 0.5017(2) 0.2829(5) 0.048(2) Uani 1 1 d . .
C90 C 0.6680(9) 0.1939(3) 0.0946(4) 0.044(2) Uani 1 1 d . .
H90 H 0.751552 0.201176 0.096442 0.053 Uiso 1 1 calc R U
C91 C 0.5921(9) 0.1934(3) 0.0388(5) 0.050(2) Uani 1 1 d . .
H91 H 0.622068 0.200378 0.001435 0.060 Uiso 1 1 calc R U
C92 C -0.0523(9) 0.4387(2) 0.3487(4) 0.043(2) Uani 1 1 d . .
C93 C -0.1275(10) 0.5016(2) 0.3459(5) 0.050(2) Uani 1 1 d . .
C94 C 0.1331(10) 0.0263(3) 0.4384(4) 0.048(2) Uani 1 1 d . .
H94 H 0.082765 0.008448 0.455314 0.057 Uiso 1 1 calc R U
C96 C 0.2344(10) 0.0143(3) 0.4153(4) 0.046(2) Uani 1 1 d . .
H96 H 0.255650 -0.011747 0.416024 0.055 Uiso 1 1 calc R U
C97 C 0.2363(9) 0.3033(3) 0.1064(5) 0.047(2) Uani 1 1 d . .
H97 H 0.182665 0.288740 0.127408 0.056 Uiso 1 1 calc R U
C98 C 0.8733(9) 0.1957(3) 0.2886(4) 0.044(2) Uani 1 1 d . .
H98 H 0.958702 0.201019 0.298675 0.052 Uiso 1 1 calc R U
C100 C 0.0762(8) 0.1496(3) 0.4436(4) 0.041(2) Uani 1 1 d . .
H100 H 0.018298 0.135726 0.462812 0.050 Uiso 1 1 calc R U
C101 C 0.1802(8) 0.0899(2) 0.4134(3) 0.0319(18) Uani 1 1 d . .
C102 C 0.1700(10) 0.4499(3) 0.1189(4) 0.049(2) Uani 1 1 d . .
H102 H 0.101456 0.457375 0.137996 0.059 Uiso 1 1 calc R U
C103 C 0.5084(10) 0.3880(3) 0.4227(4) 0.047(2) Uani 1 1 d . .
C105 C 0.3964(9) 0.3452(3) 0.0486(4) 0.047(2) Uani 1 1 d . .
H105 H 0.451248 0.360237 0.029177 0.056 Uiso 1 1 calc R U
C106 C 0.4000(8) 0.3790(2) 0.3871(4) 0.0339(19) Uani 1 1 d . .
C107 C 0.5757(9) 0.0444(2) 0.2459(5) 0.042(2) Uani 1 1 d . .
C108 C -0.3144(9) 0.2853(3) 0.1633(5) 0.048(2) Uani 1 1 d . .
H108 H -0.350906 0.283345 0.120587 0.057 Uiso 1 1 calc R U
C109 C 0.2904(9) 0.4028(3) 0.0846(4) 0.044(2) Uani 1 1 d . .
C110 C -0.0836(11) 0.4702(3) 0.3804(5) 0.053(3) Uani 1 1 d . .
C111 C 0.0744(8) 0.1886(3) 0.4436(4) 0.041(2) Uani 1 1 d . .
H111 H 0.015278 0.201677 0.463244 0.050 Uiso 1 1 calc R U
C112 C 0.3650(10) 0.4299(3) 0.0610(5) 0.055(3) Uani 1 1 d . .
H112 H 0.431930 0.422541 0.040656 0.065 Uiso 1 1 calc R U
C113 C 0.1021(9) 0.0644(3) 0.4378(4) 0.044(2) Uani 1 1 d . .
H113 H 0.030617 0.072843 0.453401 0.052 Uiso 1 1 calc R U
C114 C 0.6179(9) 0.3867(3) 0.3973(4) 0.043(2) Uani 1 1 d . .
C115 C -0.1008(9) 0.2862(3) 0.4600(4) 0.043(2) Uani 1 1 d . .
H115 H -0.128529 0.278281 0.497457 0.052 Uiso 1 1 calc R U
C116 C -0.0377(9) 0.1107(2) 0.0727(4) 0.040(2) Uani 1 1 d . .
C117 C 0.3221(9) 0.2848(3) 0.0743(5) 0.050(2) Uani 1 1 d . .
H117 H 0.324054 0.258023 0.072394 0.060 Uiso 1 1 calc R U
C118 C 0.3375(12) 0.4676(3) 0.0685(5) 0.064(3) Uani 1 1 d . .
H118 H 0.387739 0.486535 0.054254 0.077 Uiso 1 1 calc R U
C119 C 0.6975(10) 0.0382(3) 0.2703(5) 0.050(3) Uani 1 1 d . .
C120 C 0.7003(11) -0.0180(3) 0.2065(6) 0.059(3) Uani 1 1 d . .
C121 C 0.7621(10) 0.0075(3) 0.2508(5) 0.057(3) Uani 1 1 d . .
C122 C 0.4027(9) 0.3061(3) 0.0459(5) 0.052(3) Uani 1 1 d . .
H122 H 0.461807 0.294084 0.024819 0.062 Uiso 1 1 calc R U
C123 C 0.2408(11) 0.4777(3) 0.0957(4) 0.056(3) Uani 1 1 d . .
H123 H 0.220518 0.503591 0.099063 0.067 Uiso 1 1 calc R U
C125 C -0.3829(9) 0.2784(2) 0.2104(5) 0.045(2) Uani 1 1 d . .
H125 H -0.467822 0.272414 0.200674 0.054 Uiso 1 1 calc R U
C126 C 0.5814(12) -0.0109(3) 0.1812(7) 0.072(4) Uani 1 1 d . .
C127 C 0.5207(10) 0.0197(3) 0.2005(6) 0.065(3) Uani 1 1 d . .

loop_
_atom_site_aniso_label
_atom_site_aniso_U_11
_atom_site_aniso_U_22
_atom_site_aniso_U_33
_atom_site_aniso_U_23
_atom_site_aniso_U_13
_atom_site_aniso_U_12
Mn1 0.0365(7) 0.0244(6) 0.0274(6) -0.0009(5) 0.0060(6) -0.0004(5)
Mn2 0.0342(7) 0.0252(6) 0.0334(7) -0.0016(5) 0.0024(6) -0.0019(5)
Mn3 0.0322(7) 0.0252(6) 0.0274(6) -0.0020(5) 0.0070(5) -0.0015(5)
Mn4 0.0426(8) 0.0336(7) 0.0280(7) 0.0018(5) 0.0020(6) -0.0036(6)
F1 0.053(3) 0.041(3) 0.054(3) -0.010(2) 0.021(3) -0.006(2)
F5 0.050(3) 0.048(3) 0.037(3) -0.006(2) 0.013(3) -0.007(2)
F7 0.051(3) 0.057(3) 0.037(3) -0.015(2) 0.013(3) -0.019(3)
F8 0.044(3) 0.050(3) 0.034(3) -0.001(2) 0.010(2) -0.004(2)
F17 0.068(4) 0.070(4) 0.031(3) -0.006(3) -0.002(3) -0.022(3)
F19 0.048(3) 0.067(4) 0.056(4) -0.005(3) -0.018(3) -0.015(3)
F20 0.036(3) 0.060(4) 0.070(4) 0.000(3) 0.014(3) -0.006(3)
F23 0.075(4) 0.034(3) 0.037(3) 0.007(2) -0.005(3) 0.001(3)
F27 0.075(4) 0.087(5) 0.029(3) -0.006(3) -0.007(3) -0.025(3)
F30 0.044(4) 0.108(6) 0.081(5) 0.009(4) -0.022(4) -0.026(4)
F31 0.100(5) 0.029(3) 0.076(4) -0.009(3) 0.034(4) 0.007(3)
F34 0.042(3) 0.064(4) 0.089(5) 0.002(3) 0.017(3) -0.001(3)
F43 0.106(5) 0.039(3) 0.037(3) 0.013(2) 0.014(3) 0.023(3)
F44 0.104(5) 0.026(3) 0.073(4) 0.015(3) -0.002(4) 0.014(3)
F48 0.132(6) 0.050(3) 0.046(3) -0.005(3) 0.039(4) 0.008(4)
F49 0.052(4) 0.080(5) 0.145(7) -0.053(5) 0.007(5) -0.007(3)
F73 0.113(6) 0.039(3) 0.133(7) 0.006(4) 0.076(5) 0.030(4)
F79 0.064(4) 0.088(5) 0.047(3) -0.011(3) -0.012(3) 0.028(3)
F81 0.076(5) 0.097(5) 0.080(5) 0.020(4) 0.011(4) 0.051(4)
F95 0.099(6) 0.074(5) 0.182(9) -0.081(6) 0.031(6) -0.014(4)
O1 0.038(3) 0.028(3) 0.040(3) -0.008(2) 0.003(3) -0.001(3)
O2 0.042(3) 0.032(3) 0.030(3) -0.004(2) 0.007(3) -0.005(2)
O3 0.041(3) 0.028(3) 0.025(3) -0.007(2) 0.012(3) -0.007(2)
O4 0.041(3) 0.024(3) 0.030(3) 0.004(2) 0.004(3) -0.005(2)
O9 0.051(4) 0.040(3) 0.039(4) 0.006(3) -0.004(3) -0.012(3)
O10 0.051(4) 0.029(3) 0.028(3) 0.000(2) 0.007(3) 0.005(3)
O11 0.049(4) 0.031(3) 0.035(3) -0.012(2) 0.001(3) 0.003(3)
O12 0.046(4) 0.041(3) 0.031(3) -0.006(3) 0.001(3) 0.005(3)
O13 0.038(3) 0.032(3) 0.039(3) -0.002(2) 0.004(3) -0.002(2)
O14 0.035(3) 0.029(3) 0.029(3) -0.004(2) 0.008(3) -0.007(2)
O15 0.060(4) 0.036(3) 0.020(3) 0.006(2) 0.008(3) -0.003(3)
O22 0.047(4) 0.042(4) 0.037(3) -0.001(3) 0.006(3) 0.002(3)
O25 0.047(4) 0.024(3) 0.048(4) 0.008(3) 0.017(3) 0.001(3)
O26 0.050(4) 0.029(3) 0.050(4) -0.002(3) 0.017(3) 0.001(3)
O29 0.056(4) 0.059(4) 0.049(4) -0.020(3) -0.005(4) 0.015(3)
O35 0.043(4) 0.069(5) 0.043(4) -0.007(3) -0.005(3) -0.001(3)
O37 0.077(5) 0.058(4) 0.042(4) 0.005(3) 0.001(4) 0.003(4)
O45 0.040(4) 0.090(6) 0.043(4) -0.003(4) 0.002(4) -0.012(4)
O51 0.059(5) 0.040(4) 0.090(6) 0.002(4) -0.012(4) -0.005(3)
O57 0.096(6) 0.071(5) 0.039(4) 0.011(4) 0.013(4) 0.009(4)
O61 0.066(5) 0.075(5) 0.053(5) 0.010(4) 0.006(4) -0.004(4)
O76 0.052(4) 0.068(5) 0.060(5) -0.008(4) 0.009(4) -0.014(4)
O86 0.037(4) 0.089(6) 0.129(8) 0.056(6) 0.024(5) 0.007(4)
O87 0.074(5) 0.059(5) 0.055(5) -0.028(4) -0.018(4) 0.019(4)
O99 0.061(5) 0.040(4) 0.091(6) 0.014(4) -0.023(5) -0.002(3)
O104 0.074(6) 0.124(8) 0.062(5) -0.016(5) 0.013(5) -0.049(6)
N16 0.035(4) 0.022(3) 0.031(4) -0.004(3) 0.005(3) -0.002(3)
N21 0.038(4) 0.029(3) 0.028(4) 0.000(3) 0.007(3) -0.003(3)
N32 0.046(4) 0.031(4) 0.024(3) 0.001(3) 0.008(3) 0.002(3)
N33 0.046(5) 0.034(4) 0.047(5) -0.007(3) 0.003(4) 0.005(3)
N36 0.041(4) 0.028(3) 0.032(4) -0.002(3) 0.002(3) -0.003(3)
N39 0.038(4) 0.043(4) 0.041(4) 0.006(3) 0.004(4) -0.003(3)
N40 0.034(4) 0.030(3) 0.023(3) 0.007(3) 0.004(3) -0.007(3)
N41 0.035(4) 0.022(3) 0.034(4) -0.002(3) 0.005(3) 0.001(3)
N50 0.056(5) 0.042(4) 0.032(4) 0.001(3) -0.001(4) -0.002(4)
N58 0.056(6) 0.084(7) 0.035(5) -0.001(4) 0.008(5) -0.003(5)
N66 0.051(5) 0.039(4) 0.033(4) -0.008(3) 0.002(4) 0.000(4)
N77 0.055(5) 0.037(4) 0.056(5) -0.006(4) -0.005(5) 0.002(4)
C18 0.038(5) 0.023(4) 0.030(4) -0.007(3) 0.007(4) 0.000(3)
C24 0.031(4) 0.025(4) 0.033(4) -0.005(3) 0.003(4) -0.006(3)
C28 0.042(5) 0.033(4) 0.025(4) 0.002(3) 0.004(4) -0.006(4)
C38 0.039(5) 0.020(4) 0.039(5) -0.001(3) 0.012(4) 0.002(3)
C42 0.045(5) 0.032(5) 0.048(6) 0.003(4) -0.005(5) -0.004(4)
C46 0.033(5) 0.033(4) 0.039(5) -0.004(4) 0.013(4) 0.002(3)
C47 0.045(5) 0.025(4) 0.041(5) -0.003(4) 0.007(4) 0.001(4)
C52 0.033(4) 0.023(4) 0.028(4) 0.000(3) 0.004(4) 0.002(3)
C53 0.040(5) 0.026(4) 0.040(5) -0.005(3) 0.012(4) -0.007(3)
C54 0.045(5) 0.025(4) 0.047(5) -0.010(4) 0.008(5) -0.001(4)
C55 0.037(5) 0.034(4) 0.028(4) 0.004(3) 0.004(4) -0.004(4)
C56 0.041(5) 0.020(4) 0.037(5) -0.001(3) 0.009(4) -0.002(3)
C59 0.037(5) 0.033(5) 0.039(5) -0.004(4) -0.005(4) 0.002(4)
C60 0.033(5) 0.038(5) 0.051(6) 0.006(4) 0.002(5) -0.004(4)
C62 0.042(5) 0.028(4) 0.043(5) 0.001(4) 0.008(4) 0.006(4)
C63 0.041(5) 0.049(5) 0.036(5) 0.000(4) 0.000(4) -0.001(4)
C64 0.038(5) 0.053(6) 0.037(5) 0.014(4) -0.004(4) -0.008(4)
C65 0.032(5) 0.031(4) 0.030(4) 0.001(3) 0.002(4) 0.002(3)
C67 0.042(5) 0.033(5) 0.045(5) 0.006(4) 0.000(4) -0.009(4)
C68 0.059(6) 0.034(5) 0.030(5) 0.006(4) 0.003(4) -0.001(4)
C69 0.041(5) 0.024(4) 0.037(5) -0.003(3) 0.008(4) 0.005(3)
C70 0.039(5) 0.037(5) 0.026(4) 0.002(3) -0.001(4) 0.004(4)
C71 0.042(5) 0.031(5) 0.052(6) 0.000(4) 0.008(5) -0.006(4)
C72 0.041(5) 0.043(5) 0.040(5) -0.008(4) 0.008(4) -0.002(4)
C74 0.027(5) 0.048(6) 0.073(7) 0.003(5) 0.009(5) 0.000(4)
C75 0.042(5) 0.043(5) 0.046(5) -0.001(4) 0.013(5) -0.009(4)
C78 0.037(5) 0.022(4) 0.041(5) 0.000(3) -0.002(4) -0.001(3)
C80 0.045(5) 0.053(6) 0.026(4) 0.003(4) 0.006(4) 0.000(4)
C82 0.040(5) 0.036(5) 0.059(6) 0.005(4) -0.009(5) -0.007(4)
C83 0.046(5) 0.025(4) 0.036(5) 0.005(3) 0.000(4) -0.001(4)
C84 0.035(5) 0.043(5) 0.036(5) -0.002(4) 0.007(4) -0.002(4)
C85 0.041(5) 0.040(5) 0.039(5) 0.000(4) 0.005(4) -0.007(4)
C88 0.040(5) 0.039(5) 0.039(5) -0.003(4) 0.010(4) 0.005(4)
C89 0.064(7) 0.020(4) 0.058(6) 0.007(4) 0.002(5) 0.006(4)
C90 0.037(5) 0.059(6) 0.038(5) -0.002(4) 0.010(4) -0.006(4)
C91 0.048(6) 0.058(6) 0.043(6) 0.003(5) 0.006(5) -0.004(5)
C92 0.050(6) 0.032(5) 0.046(5) 0.006(4) 0.007(5) 0.004(4)
C93 0.068(7) 0.025(4) 0.057(6) -0.005(4) 0.015(5) -0.003(4)
C94 0.065(7) 0.039(5) 0.037(5) 0.008(4) 0.000(5) -0.020(5)
C96 0.070(7) 0.032(5) 0.032(5) -0.003(4) 0.002(5) -0.004(4)
C97 0.041(5) 0.045(5) 0.054(6) 0.006(4) 0.008(5) 0.003(4)
C98 0.038(5) 0.051(6) 0.042(5) 0.001(4) 0.005(4) 0.000(4)
C100 0.036(5) 0.049(5) 0.041(5) 0.007(4) 0.010(4) 0.001(4)
C101 0.045(5) 0.033(4) 0.017(4) 0.003(3) 0.001(4) -0.009(4)
C102 0.069(7) 0.041(5) 0.034(5) -0.002(4) 0.004(5) -0.009(5)
C103 0.058(6) 0.038(5) 0.040(5) 0.001(4) -0.006(5) -0.010(4)
C105 0.042(5) 0.062(6) 0.036(5) 0.010(4) 0.003(5) -0.004(5)
C106 0.039(5) 0.032(4) 0.029(4) 0.002(3) 0.001(4) -0.003(4)
C107 0.043(5) 0.034(5) 0.055(6) 0.000(4) 0.021(5) 0.007(4)
C108 0.051(6) 0.040(5) 0.049(6) 0.006(4) -0.005(5) -0.011(4)
C109 0.048(6) 0.049(5) 0.032(5) 0.004(4) -0.003(4) -0.006(4)
C110 0.085(8) 0.036(5) 0.040(5) 0.006(4) 0.018(5) 0.005(5)
C111 0.038(5) 0.050(5) 0.036(5) 0.001(4) 0.008(4) 0.012(4)
C112 0.058(7) 0.063(7) 0.040(5) 0.025(5) -0.002(5) -0.016(5)
C113 0.052(6) 0.047(5) 0.032(5) 0.005(4) 0.006(4) -0.009(4)
C114 0.042(5) 0.046(5) 0.038(5) 0.011(4) -0.002(5) -0.007(4)
C115 0.052(6) 0.047(5) 0.035(5) -0.002(4) 0.016(5) 0.000(4)
C116 0.058(6) 0.033(5) 0.027(4) -0.004(3) 0.000(4) -0.005(4)
C117 0.050(6) 0.051(6) 0.049(6) 0.005(5) 0.005(5) 0.010(5)
C118 0.099(10) 0.056(7) 0.034(5) 0.019(5) -0.001(6) -0.029(6)
C119 0.070(7) 0.037(5) 0.044(6) 0.013(4) 0.015(5) 0.014(5)
C120 0.076(8) 0.034(5) 0.077(8) 0.003(5) 0.044(7) 0.018(5)
C121 0.058(7) 0.058(6) 0.059(7) 0.022(5) 0.024(6) 0.038(5)
C122 0.045(6) 0.072(7) 0.038(5) 0.001(5) 0.004(5) 0.009(5)
C123 0.092(9) 0.046(6) 0.029(5) 0.009(4) 0.007(6) -0.016(6)
C125 0.037(5) 0.038(5) 0.058(6) -0.002(4) -0.004(5) -0.006(4)
C126 0.071(8) 0.041(6) 0.112(11) -0.024(6) 0.036(8) -0.009(6)
C127 0.046(6) 0.050(6) 0.101(10) -0.035(6) 0.014(6) -0.001(5)

loop_
_atom_type_symbol
_atom_type_description
_atom_type_scat_dispersion_real
_atom_type_scat_dispersion_imag
_atom_type_scat_source
C C 0.0033 0.0016 'International Tables Vol C Tables 4.2.6.8 and 6.1.1.4'
H H 0.0000 0.0000 'International Tables Vol C Tables 4.2.6.8 and 6.1.1.4'
N N 0.0061 0.0033 'International Tables Vol C Tables 4.2.6.8 and 6.1.1.4'
O O 0.0106 0.0060 'International Tables Vol C Tables 4.2.6.8 and 6.1.1.4'
F F 0.0171 0.0103 'International Tables Vol C Tables 4.2.6.8 and 6.1.1.4'
Mn Mn 0.3368 0.7283 'International Tables Vol C Tables 4.2.6.8 and 6.1.1.4'

loop_
_geom_angle_atom_site_label_1
_geom_angle_atom_site_label_2
_geom_angle_atom_site_label_3
_geom_angle
O3 Mn1 O10 99.9(2)
O3 Mn1 N40 91.3(2)
O10 Mn1 N40 168.8(2)
O3 Mn1 N32 169.6(3)
O10 Mn1 N32 90.3(2)
N40 Mn1 N32 78.5(3)
O3 Mn1 O4 92.4(2)
O10 Mn1 O4 90.3(2)
N40 Mn1 O4 89.0(2)
N32 Mn1 O4 85.7(2)
O3 Mn1 O12 94.5(3)
O10 Mn1 O12 86.1(2)
N40 Mn1 O12 93.3(2)
N32 Mn1 O12 87.9(3)
O4 Mn1 O12 172.7(2)
O3 Mn1 Mn3 28.02(16)
O10 Mn1 Mn3 80.74(16)
N40 Mn1 Mn3 109.63(17)
N32 Mn1 Mn3 156.09(19)
O4 Mn1 Mn3 72.28(14)
O12 Mn1 Mn3 113.30(18)
O13 Mn2 O2 98.2(2)
O13 Mn2 N16 169.6(3)
O2 Mn2 N16 92.2(2)
O13 Mn2 N36 91.0(3)
O2 Mn2 N36 170.6(3)
N16 Mn2 N36 78.6(3)
O13 Mn2 O25 95.0(2)
O2 Mn2 O25 88.9(2)
N16 Mn2 O25 84.4(2)
N36 Mn2 O25 88.6(3)
O13 Mn2 O11 97.8(2)
O2 Mn2 O11 85.7(2)
N16 Mn2 O11 83.7(2)
N36 Mn2 O11 94.9(3)
O25 Mn2 O11 166.7(2)
O13 Mn2 Mn4 28.15(18)
O2 Mn2 Mn4 78.21(16)
N16 Mn2 Mn4 157.33(18)
N36 Mn2 Mn4 109.8(2)
O25 Mn2 Mn4 75.01(16)
O11 Mn2 Mn4 115.51(18)
O3 Mn3 O14 99.3(2)
O3 Mn3 N21 90.7(3)
O14 Mn3 N21 169.9(2)
O3 Mn3 N41 168.5(3)
O14 Mn3 N41 92.0(2)
N21 Mn3 N41 78.1(3)
O3 Mn3 O26 95.7(2)
O14 Mn3 O26 87.1(2)
N21 Mn3 O26 90.1(2)
N41 Mn3 O26 87.1(2)
O3 Mn3 O1 95.5(2)
O14 Mn3 O1 86.3(2)
N21 Mn3 O1 94.6(2)
N41 Mn3 O1 82.9(2)
O26 Mn3 O1 167.8(2)
O3 Mn3 Mn1 27.69(16)
O14 Mn3 Mn1 81.96(16)
N21 Mn3 Mn1 106.57(19)
N41 Mn3 Mn1 159.83(18)
O26 Mn3 Mn1 73.46(16)
O1 Mn3 Mn1 115.71(16)
O13 Mn4 O15 100.8(2)
O13 Mn4 N50 169.3(3)
O15 Mn4 N50 89.8(3)
O13 Mn4 N39 91.7(3)
O15 Mn4 N39 165.9(3)
N50 Mn4 N39 77.5(3)
O13 Mn4 O22 93.9(3)
O15 Mn4 O22 92.1(2)
N50 Mn4 O22 87.7(3)
N39 Mn4 O22 93.4(3)
O13 Mn4 O9 94.0(2)
O15 Mn4 O9 86.5(3)
N50 Mn4 O9 84.6(3)
N39 Mn4 O9 86.2(3)
O22 Mn4 O9 172.1(2)
O13 Mn4 Mn2 27.92(18)
O15 Mn4 Mn2 78.89(16)
N50 Mn4 Mn2 157.6(2)
N39 Mn4 Mn2 110.8(2)
O22 Mn4 Mn2 111.84(18)
O9 Mn4 Mn2 75.53(17)
C38 O2 Mn2 131.0(6)
Mn1 O3 Mn3 124.3(3)
C18 O4 Mn1 131.6(5)
C38 O9 Mn4 128.3(6)
C47 O10 Mn1 125.8(5)
Mn2 O13 Mn4 123.9(3)
C18 O14 Mn3 126.4(5)
C59 O15 Mn4 127.6(5)
C59 O25 Mn2 127.8(6)
C47 O26 Mn3 128.8(6)
C54 N16 C56 119.9(7)
C54 N16 Mn2 124.3(6)
C56 N16 Mn2 115.7(5)
C65 N21 C85 119.8(7)
C65 N21 Mn3 117.4(5)
C85 N21 Mn3 122.7(6)
C101 N32 C68 120.9(7)
C101 N32 Mn1 114.9(5)
C68 N32 Mn1 124.0(6)
O86 N33 O45 121.8(9)
O86 N33 O87 119.7(9)
O45 N33 O87 118.5(8)
C67 N36 C78 120.2(7)
C67 N36 Mn2 123.9(6)
C78 N36 Mn2 115.0(5)
C97 N39 C64 119.6(8)
C97 N39 Mn4 123.3(6)
C64 N39 Mn4 116.9(6)
C69 N40 C55 118.9(7)
C69 N40 Mn1 125.5(5)
C55 N40 Mn1 115.6(5)
C70 N41 C46 118.8(7)
C70 N41 Mn3 125.0(6)
C46 N41 Mn3 116.0(5)
C102 N50 C109 118.7(8)
C102 N50 Mn4 125.2(7)
C109 N50 Mn4 116.1(6)
O57 N58 O104 118.7(10)
O57 N58 O37 118.3(9)
O104 N58 O37 122.9(10)
O76 N66 O35 122.3(8)
O76 N66 O29 118.5(8)
O35 N66 O29 118.9(8)
O51 N77 O61 121.3(9)
O51 N77 O99 119.8(9)
O61 N77 O99 118.9(9)
N4 C3 C2 177.5(14)
N1 C5 C6 170.1(19)
O4 C18 O14 126.5(8)
O4 C18 C24 117.5(7)
O14 C18 C24 116.0(7)
C28 C24 C53 115.1(7)
C28 C24 C18 122.3(7)
C53 C24 C18 122.6(7)
F8 C28 C24 120.0(8)
F8 C28 C60 116.1(8)
C24 C28 C60 123.7(8)
O9 C38 O2 126.2(8)
O9 C38 C52 116.3(7)
O2 C38 C52 117.5(7)
C89 C42 F23 116.9(8)
C89 C42 C83 123.6(9)
F23 C42 C83 119.4(8)
N41 C46 C90 120.4(8)
N41 C46 C65 113.9(7)
C90 C46 C65 125.5(8)
O26 C47 O10 129.1(8)
O26 C47 C107 115.2(8)
O10 C47 C107 115.7(7)
C106 C52 C62 116.5(8)
C106 C52 C38 123.3(7)
C62 C52 C38 120.1(7)
F7 C53 C116 116.8(8)
F7 C53 C24 120.6(8)
C116 C53 C24 122.6(8)
N16 C54 C72 122.3(8)
N40 C55 C100 120.8(8)
N40 C55 C101 113.6(7)
C100 C55 C101 125.5(8)
N16 C56 C75 121.7(8)
N16 C56 C78 115.4(7)
C75 C56 C78 122.8(8)
O25 C59 O15 127.1(8)
O25 C59 C83 116.1(8)
O15 C59 C83 116.8(7)
F20 C60 C82 119.5(8)
F20 C60 C28 121.1(8)
C82 C60 C28 119.4(8)
F1 C62 C74 118.5(8)
F1 C62 C52 120.6(8)
C74 C62 C52 120.9(9)
C98 C63 C85 119.3(9)
N39 C64 C105 121.4(9)
N39 C64 C109 113.2(9)
C105 C64 C109 125.4(9)
N21 C65 C84 122.6(7)
N21 C65 C46 114.4(7)
C84 C65 C46 123.0(7)
N36 C67 C108 121.9(9)
N32 C68 C96 121.2(9)
N40 C69 C88 122.6(8)
N41 C70 C80 121.8(8)
C125 C71 C78 119.3(9)
C54 C72 C115 118.6(9)
C114 C74 F34 119.9(9)
C114 C74 C62 121.6(9)
F34 C74 C62 118.5(10)
C56 C75 C115 118.6(8)
N36 C78 C71 120.5(8)
N36 C78 C56 114.6(7)
C71 C78 C56 124.9(8)
C91 C80 C70 119.6(9)
F19 C82 C116 120.5(9)
F19 C82 C60 120.4(9)
C116 C82 C60 119.1(9)
C92 C83 C42 116.6(8)
C92 C83 C59 120.1(7)
C42 C83 C59 123.3(8)
C98 C84 C65 118.0(8)
N21 C85 C63 120.5(8)
C69 C88 C111 118.6(8)
F44 C89 C42 122.7(9)
F44 C89 C93 118.4(8)
C42 C89 C93 118.9(8)
C91 C90 C46 120.0(9)
C90 C91 C80 119.4(9)
F43 C92 C83 121.6(8)
F43 C92 C110 116.7(8)
C83 C92 C110 121.6(8)
C89 C93 F31 121.6(8)
C89 C93 C110 121.0(9)
F31 C93 C110 117.4(9)
C96 C94 C113 121.0(9)
C94 C96 C68 118.4(9)
N39 C97 C117 121.0(9)
C63 C98 C84 119.8(9)
C55 C100 C111 119.0(8)
N32 C101 C113 120.9(8)
N32 C101 C55 116.4(7)
C113 C101 C55 122.6(8)
N50 C102 C123 121.8(10)
F27 C103 C106 120.5(9)
F27 C103 C114 119.0(9)
C106 C103 C114 120.4(9)
C64 C105 C122 119.5(9)
F5 C106 C103 117.9(8)
F5 C106 C52 119.9(7)
C103 C106 C52 122.2(9)
C119 C107 C127 117.7(9)
C119 C107 C47 120.0(9)
C127 C107 C47 121.8(9)
C125 C108 C67 119.1(9)
N50 C109 C112 121.2(9)
N50 C109 C64 115.7(8)
C112 C109 C64 123.0(10)
F48 C110 C93 121.0(9)
F48 C110 C92 120.6(8)
C93 C110 C92 118.3(9)
C88 C111 C100 120.2(8)
C118 C112 C109 117.7(11)
C94 C113 C101 117.5(9)
F30 C114 C74 120.9(9)
F30 C114 C103 120.6(9)
C74 C114 C103 118.4(9)
C75 C115 C72 119.0(8)
F17 C116 C82 119.7(9)
F17 C116 C53 120.2(8)
C82 C116 C53 120.1(8)
C122 C117 C97 119.3(10)
C123 C118 C112 120.7(10)
F79 C119 C107 121.1(8)
F79 C119 C121 117.7(10)
C107 C119 C121 121.1(10)
F73 C120 C126 122.0(11)
F73 C120 C121 118.7(11)
C126 C120 C121 119.3(9)
F81 C121 C119 120.0(11)
F81 C121 C120 120.9(9)
C119 C121 C120 119.1(10)
C117 C122 C105 119.1(10)
C118 C123 C102 119.8(10)
C108 C125 C71 119.1(9)
C120 C126 F95 119.9(10)
C120 C126 C127 120.4(11)
F95 C126 C127 119.7(12)
F49 C127 C126 118.7(10)
F49 C127 C107 119.0(9)
C126 C127 C107 122.3(11)

loop_
_geom_bond_atom_site_label_1
_geom_bond_atom_site_label_2
_geom_bond_distance
Mn1 O3 1.776(5)
Mn1 O10 1.995(6)
Mn1 N40 2.066(7)
Mn1 N32 2.072(7)
Mn1 O4 2.143(6)
Mn1 O12 2.185(6)
Mn1 Mn3 3.1580(17)
Mn2 O13 1.782(6)
Mn2 O2 1.989(6)
Mn2 N16 2.061(7)
Mn2 N36 2.075(7)
Mn2 O25 2.103(6)
Mn2 O11 2.153(6)
Mn2 Mn4 3.1584(18)
Mn3 O3 1.796(5)
Mn3 O14 1.963(6)
Mn3 N21 2.048(7)
Mn3 N41 2.054(7)
Mn3 O26 2.152(6)
Mn3 O1 2.200(6)
Mn4 O13 1.796(6)
Mn4 O15 2.010(6)
Mn4 N50 2.062(8)
Mn4 N39 2.083(8)
Mn4 O22 2.128(7)
Mn4 O9 2.135(6)
F1 C62 1.338(10)
F5 C106 1.349(10)
F7 C53 1.340(9)
F8 C28 1.353(9)
F17 C116 1.350(10)
F19 C82 1.329(10)
F20 C60 1.332(10)
F23 C42 1.360(11)
F27 C103 1.351(11)
F30 C114 1.324(11)
F31 C93 1.369(10)
F34 C74 1.359(11)
F43 C92 1.336(10)
F44 C89 1.337(10)
F48 C110 1.341(11)
F49 C127 1.363(13)
F73 C120 1.339(10)
F79 C119 1.310(12)
F81 C121 1.332(12)
F95 C126 1.361(14)
O2 C38 1.258(9)
O4 C18 1.233(9)
O9 C38 1.240(10)
O10 C47 1.261(10)
O14 C18 1.277(9)
O15 C59 1.272(10)
O25 C59 1.233(10)
O26 C47 1.232(10)
O29 N66 1.297(9)
O35 N66 1.235(10)
O37 N58 1.272(11)
O45 N33 1.240(10)
O51 N77 1.247(10)
O57 N58 1.235(11)
O61 N77 1.249(10)
O76 N66 1.217(10)
O86 N33 1.214(10)
O87 N33 1.285(10)
O99 N77 1.263(10)
O104 N58 1.252(11)
N1 C5 1.109(17)
N4 C3 1.157(16)
N16 C54 1.330(11)
N16 C56 1.344(10)
N21 C65 1.321(10)
N21 C85 1.360(11)
N32 C101 1.328(11)
N32 C68 1.337(10)
N36 C67 1.321(11)
N36 C78 1.355(11)
N39 C97 1.334(11)
N39 C64 1.365(11)
N40 C69 1.344(10)
N40 C55 1.363(10)
N41 C70 1.344(10)
N41 C46 1.358(10)
N50 C102 1.333(12)
N50 C109 1.367(12)
C2 C3 1.454(15)
C5 C6 1.47(2)
C18 C24 1.494(11)
C24 C28 1.360(11)
C24 C53 1.409(11)
C28 C60 1.384(12)
C38 C52 1.486(12)
C42 C89 1.345(13)
C42 C83 1.373(12)
C46 C90 1.396(12)
C46 C65 1.488(12)
C47 C107 1.511(11)
C52 C106 1.378(11)
C52 C62 1.401(12)
C53 C116 1.374(12)
C54 C72 1.387(12)
C55 C100 1.377(12)
C55 C101 1.477(11)
C56 C75 1.391(12)
C56 C78 1.472(12)
C59 C83 1.506(11)
C60 C82 1.383(14)
C62 C74 1.374(13)
C63 C98 1.376(12)
C63 C85 1.392(12)
C64 C105 1.382(13)
C64 C109 1.465(13)
C65 C84 1.391(11)
C67 C108 1.384(12)
C68 C96 1.390(12)
C69 C88 1.362(11)
C70 C80 1.376(11)
C71 C125 1.382(13)
C71 C78 1.389(12)
C72 C115 1.399(13)
C74 C114 1.338(14)
C75 C115 1.398(13)
C80 C91 1.367(13)
C82 C116 1.367(13)
C83 C92 1.369(12)
C84 C98 1.387(12)
C88 C111 1.373(12)
C89 C93 1.348(14)
C90 C91 1.356(13)
C92 C110 1.382(13)
C93 C110 1.382(13)
C94 C96 1.358(14)
C94 C113 1.389(13)
C97 C117 1.415(13)
C100 C111 1.378(12)
C101 C113 1.404(11)
C102 C123 1.393(13)
C103 C106 1.354(12)
C103 C114 1.400(14)
C105 C122 1.387(14)
C107 C119 1.380(14)
C107 C127 1.382(14)
C108 C125 1.378(13)
C109 C112 1.408(13)
C112 C118 1.383(15)
C117 C122 1.376(14)
C118 C123 1.341(16)
C119 C121 1.399(13)
C120 C126 1.361(17)
C120 C121 1.410(16)
C126 C127 1.372(14)

loop_
_geom_hbond_atom_site_label_D
_geom_hbond_atom_site_label_H
_geom_hbond_atom_site_label_A
_geom_hbond_distance_DH
_geom_hbond_distance_HA
_geom_hbond_distance_DA
_geom_hbond_angle_DHA
_geom_hbond_site_symmetry_A
O1 H2W N33 0.86(2) 2.63(4) 3.436(10) 157(8) .
O1 H2W O86 0.86(2) 2.25(7) 2.877(11) 130(8) .
O1 H2W O87 0.86(2) 2.31(3) 3.160(10) 171(9) .
O12 H4W O51 0.85(2) 1.94(3) 2.788(9) 171(10) .
O12 H4W N77 0.85(2) 2.58(6) 3.326(10) 146(8) .
O12 H3W O37 0.85(2) 2.00(4) 2.824(10) 164(10) .
O12 H3W N58 0.85(2) 2.69(5) 3.424(11) 145(7) .
O1 H1W O29 0.86(2) 1.90(4) 2.727(8) 161(8) .
O22 H8W O57 0.87(2) 2.29(6) 3.025(10) 143(7) 4_465
O22 H8W N58 0.87(2) 2.57(5) 3.363(12) 152(9) 4_465
O22 H8W O104 0.87(2) 2.22(6) 2.988(13) 148(9) 4_465
O11 H6W O87 0.86(2) 1.85(5) 2.642(8) 151(9) .
O22 H7W N77 0.87(2) 2.61(7) 3.286(10) 136(8) 4_465
O22 H7W O99 0.87(2) 1.92(5) 2.733(9) 155(10) 4_465
O11 H5W O29 0.86(2) 1.92(3) 2.755(9) 163(8) .
O11 H5W N66 0.86(2) 2.63(3) 3.468(10) 167(9) .
O11 H5W O76 0.86(2) 2.59(6) 3.291(10) 140(8) .
